data_4033028
loop_
_publ_author_name
'Chandra Sahoo, Subas'
'Joshi, Mayank'
'Chandra Pan, Subhas'

_publ_section_title
;
 Diastereoselective Desymmetrization of Prochiral Cyclopentenediones via
 Cycloaddition Reaction with N-Phenacylbenzothiazolium Bromides.
;
_journal_issue 23
_journal_name_full 'The Journal of organic chemistry'
_journal_page_first 12763
_journal_page_last 12770
_journal_paper_doi 10.1021/acs.joc.7b01964
_journal_volume 82
_journal_year 2017
_chemical_formula_moiety 'C29 H25 N O4 S'
_chemical_formula_sum 'C29 H25 N O4 S'
_chemical_formula_weight 483.56
_space_group_crystal_system triclinic
_space_group_IT_number 2
_space_group_name_Hall '-P 1'
_space_group_name_H-M_alt 'P -1'
_symmetry_space_group_name_Hall '-P 1'
_symmetry_space_group_name_H-M 'P -1'
_atom_sites_solution_hydrogens geom
_atom_sites_solution_primary dual
_audit_creation_date 2017-06-12
_audit_creation_method
;
Olex2 1.2
(compiled 2017.03.28 svn.r3405 for OlexSys, GUI svn.r5337)
;
_cell_angle_alpha 105.770(3)
_cell_angle_beta 110.274(3)
_cell_angle_gamma 90.739(3)
_cell_formula_units_Z 4
_cell_length_a 12.2788(5)
_cell_length_b 13.5044(5)
_cell_length_c 15.3335(4)
_cell_measurement_reflns_used 11819
_cell_measurement_temperature 100.0(2)
_cell_measurement_theta_max 32.7500
_cell_measurement_theta_min 2.8100
_cell_volume 2279.07(15)
_computing_cell_refinement 'CrysAlisPro 1.171.39.7f (Rigaku OD, 2015)'
_computing_data_collection 'CrysAlisPro 1.171.39.7f (Rigaku OD, 2015)'
_computing_data_reduction 'CrysAlisPro 1.171.39.7f (Rigaku OD, 2015)'
_computing_molecular_graphics 'Olex2 (Dolomanov et al., 2009)'
_computing_publication_material 'Olex2 (Dolomanov et al., 2009)'
_computing_structure_refinement 'XL (Sheldrick, 2008)'
_computing_structure_solution 'XT (Sheldrick, 2015)'
_diffrn_ambient_environment N~2~
_diffrn_ambient_temperature 100.0(2)
_diffrn_detector 'CCD plate'
_diffrn_measured_fraction_theta_full 0.800
_diffrn_measured_fraction_theta_max 0.716
_diffrn_measurement_details
;
List of Runs (angles in degrees, time in seconds):

  # Type    Start    End  Width  t~exp~   \w     \q     \k     \f   Frames
--------------------------------------------------------------------------
  1  \w    -69.00 118.20   0.30   20.00    --   29.89  54.00-120.00  624
  2  \w    -69.00 118.20   0.30   20.00    --   29.89  54.00 -30.00  624
  3  \w    -69.00 118.20   0.30   20.00    --   29.89  54.00 -30.00  624
  4  \w    -69.00 118.20   0.30   20.00    --   29.89  54.00 120.00  624
  5  \w    -69.00  64.20   0.30   20.00    --   29.89  54.00  30.00  444
;
_diffrn_measurement_device 'two-circle diffractometer'
_diffrn_measurement_device_type 'XtaLAB Mini (ROW)'
_diffrn_measurement_method '\w scans'
_diffrn_orient_matrix_type 'CrysAlisPro convention (1999,Acta A55,543-557)'
_diffrn_orient_matrix_UB_11 0.0349464000
_diffrn_orient_matrix_UB_12 0.0013571000
_diffrn_orient_matrix_UB_13 0.0481863000
_diffrn_orient_matrix_UB_21 0.0136369000
_diffrn_orient_matrix_UB_22 0.0543936000
_diffrn_orient_matrix_UB_23 0.0121655000
_diffrn_orient_matrix_UB_31 -0.0493876000
_diffrn_orient_matrix_UB_32 0.0077926000
_diffrn_orient_matrix_UB_33 0.0138860000
_diffrn_radiation_monochromator graphite
_diffrn_radiation_probe x-ray
_diffrn_radiation_type MoK\a
_diffrn_radiation_wavelength 0.71073
_diffrn_reflns_av_R_equivalents 0.0516
_diffrn_reflns_av_unetI/netI 0.0683
_diffrn_reflns_Laue_measured_fraction_full 0.800
_diffrn_reflns_Laue_measured_fraction_max 0.716
_diffrn_reflns_limit_h_max 18
_diffrn_reflns_limit_h_min -18
_diffrn_reflns_limit_k_max 19
_diffrn_reflns_limit_k_min -20
_diffrn_reflns_limit_l_max 23
_diffrn_reflns_limit_l_min -23
_diffrn_reflns_number 38001
_diffrn_reflns_point_group_measured_fraction_full 0.800
_diffrn_reflns_point_group_measured_fraction_max 0.716
_diffrn_reflns_theta_full 25.000
_diffrn_reflns_theta_max 32.840
_diffrn_reflns_theta_min 2.579
_diffrn_source 'fine-focus sealed X-ray tube'
_diffrn_source_type 'Enhance (Mo) X-ray Source'
_exptl_absorpt_coefficient_mu 0.181
_exptl_absorpt_correction_T_max 1.00000
_exptl_absorpt_correction_T_min 0.79306
_exptl_absorpt_correction_type multi-scan
_exptl_absorpt_process_details
;
CrysAlisPro 1.171.39.7f (Rigaku Oxford Diffraction, 2015)
Empirical absorption correction using spherical harmonics,
 implemented in SCALE3 ABSPACK scaling algorithm.
;
_exptl_crystal_colour 'clear light colourless'
_exptl_crystal_colour_lustre clear
_exptl_crystal_colour_modifier light
_exptl_crystal_colour_primary colourless
_exptl_crystal_density_diffrn 1.409
_exptl_crystal_description prism
_exptl_crystal_F_000 1016
_exptl_crystal_size_max 0.3
_exptl_crystal_size_mid 0.2
_exptl_crystal_size_min 0.2
_refine_diff_density_max 0.905
_refine_diff_density_min -0.469
_refine_diff_density_rms 0.081
_refine_ls_extinction_method none
_refine_ls_goodness_of_fit_ref 0.970
_refine_ls_hydrogen_treatment constr
_refine_ls_matrix_type full
_refine_ls_number_parameters 635
_refine_ls_number_reflns 12165
_refine_ls_number_restraints 0
_refine_ls_restrained_S_all 0.970
_refine_ls_R_factor_all 0.0806
_refine_ls_R_factor_gt 0.0542
_refine_ls_shift/su_max 0.001
_refine_ls_shift/su_mean 0.000
_refine_ls_structure_factor_coef Fsqd
_refine_ls_weighting_details 'w=1/[\s^2^(Fo^2^)+(0.1010P)^2^] where P=(Fo^2^+2Fc^2^)/3'
_refine_ls_weighting_scheme calc
_refine_ls_wR_factor_gt 0.1480
_refine_ls_wR_factor_ref 0.1576
_reflns_Friedel_coverage 0.000
_reflns_number_gt 7773
_reflns_number_total 12165
_reflns_threshold_expression 'I > 2\s(I)'
_cod_data_source_file jo7b01964_si_003.cif
_cod_data_source_block scs-p10-142-a-100k_twin1_hklf4
_cod_depositor_comments 'Adding full bibliography for 4033027--4033028.cif.'
_cod_database_code 4033028
_shelx_shelxl_version_number 2014/7
_chemical_oxdiff_formula 'C29 H25 N1 O4 S1'
_shelx_space_group_comment
;
The symmetry employed for this shelxl refinement is uniquely defined
by the following loop, which should always be used as a source of
symmetry information in preference to the above space-group names.
They are only intended as comments.
;
_olex2_refinement_description
;
1. Fixed Uiso
 At 1.2 times of:
  All C(H) groups, All C(H,H) groups
 At 1.5 times of:
  All C(H,H,H) groups, All O(H) groups
2.a Ternary CH refined with riding coordinates:
 C00M(H00M), C00W(H00W), C00X(H00X), C014(H014), C015(H015), C01A(H01C)
2.b Secondary CH2 refined with riding coordinates:
 C00P(H00A,H00B), C013(H01A,H01B), C019(H01O,H01Q), C01J(H01F,H01J)
2.c Aromatic/amide H refined with riding coordinates:
 C00L(H00L), C00Q(H00Q), C00S(H00S), C00T(H00T), C00Y(H00Y), C00Z(H00Z),
 C010(H010), C018(H018), C01C(H01R), C01D(H01D), C01E(H01E), C01F(H01S),
 C01G(H01G), C01H(H01H), C01I(H01I), C01L(H01Z), C01M(H01M), C01N(H01),
 C01O(H0AA), C01P(H01P), C01Q(H1AA), C01R(H2AA), C01T(H01T), C01U(H3AA),
 C01V(H01V), C01W(H01W), C01X(H4AA), C01Y(H5AA)
2.d Idealised Me refined as rotating group:
 C01K(H01U,H01X,H01Y), C01S(H01K,H01L,H01N)
2.e Idealised tetrahedral OH refined as rotating group:
 O005(H005), O006(H006)
;
_olex2_submission_special_instructions 'No special instructions were received'
_oxdiff_exptl_absorpt_empirical_details
;
Empirical correction (ABSPACK) includes:
- Absorption correction using spherical harmonics
- Frame scaling
;
_oxdiff_exptl_absorpt_empirical_full_max 1.354
_oxdiff_exptl_absorpt_empirical_full_min 0.775
_oxdiff_twin_integration_method simultaneous
_oxdiff_twin_items 2
_twin_special_details
;
Component 2 rotated by 179.9665\% 
 around [-0.00 1.00 -0.00] (reciprocal) or [0.13 0.96 0.26] (direct)
;

loop_
_space_group_symop_operation_xyz
'x, y, z'
'-x, -y, -z'

loop_
_atom_site_label
_atom_site_type_symbol
_atom_site_fract_x
_atom_site_fract_y
_atom_site_fract_z
_atom_site_U_iso_or_equiv
_atom_site_adp_type
_atom_site_occupancy
_atom_site_site_symmetry_order
_atom_site_calc_flag
_atom_site_refinement_flags_posn
S001 S 0.92799(4) 0.72672(4) 0.69258(3) 0.02082(11) Uani 1 1 d .
S002 S 0.12344(4) 0.73813(4) -0.06276(3) 0.01819(11) Uani 1 1 d .
O003 O 0.06191(11) 0.60752(11) 0.05973(10) 0.0207(3) Uani 1 1 d .
O004 O 0.53910(12) 0.63657(11) 0.07038(10) 0.0225(3) Uani 1 1 d .
O005 O 0.16522(12) 0.47145(11) -0.06788(10) 0.0228(3) Uani 1 1 d .
H005 H 0.1067 0.4712 -0.0537 0.034 Uiso 1 1 calc GR
O006 O 0.81808(13) 0.46270(12) 0.54608(11) 0.0263(3) Uani 1 1 d .
H006 H 0.8748 0.4570 0.5293 0.039 Uiso 1 1 calc GR
O007 O 0.96704(12) 0.59892(11) 0.50394(11) 0.0237(3) Uani 1 1 d .
O008 O 0.50275(12) 0.63894(10) 0.50527(10) 0.0216(3) Uani 1 1 d .
O009 O 0.40664(13) 0.75989(12) 0.32697(10) 0.0270(3) Uani 1 1 d .
O00A O 0.68001(13) 0.75535(12) 0.31138(11) 0.0269(3) Uani 1 1 d .
N00B N 0.33952(12) 0.79227(12) 0.06209(11) 0.0150(3) Uani 1 1 d .
N00C N 0.73782(13) 0.78660(12) 0.58751(11) 0.0158(3) Uani 1 1 d .
C00D C 0.20914(16) 0.68662(15) 0.22003(13) 0.0175(4) Uani 1 1 d .
C00E C 0.46780(16) 0.81294(15) 0.55484(14) 0.0178(4) Uani 1 1 d .
C00F C 0.33975(16) 0.71335(14) 0.24604(13) 0.0178(4) Uani 1 1 d .
C00G C 0.15510(15) 0.85199(14) 0.03515(13) 0.0162(3) Uani 1 1 d .
C00H C 0.76786(16) 0.61913(14) 0.49463(13) 0.0150(3) Uani 1 1 d .
C00I C 0.84781(16) 0.67015(15) 0.37932(14) 0.0190(4) Uani 1 1 d .
C00J C 0.26286(15) 0.62785(14) 0.06962(13) 0.0151(3) Uani 1 1 d .
C00K C 0.27428(15) 0.87038(14) 0.09287(13) 0.0162(3) Uani 1 1 d .
C00L C 0.65072(17) 0.47933(16) 0.19597(14) 0.0221(4) Uani 1 1 d .
H00L H 0.6217 0.5367 0.1774 0.027 Uiso 1 1 calc R
C00M C 0.26049(15) 0.69588(14) -0.00020(13) 0.0154(3) Uani 1 1 d .
H00M H 0.2926 0.6589 -0.0485 0.018 Uiso 1 1 calc R
C00N C 0.72664(17) 0.70430(15) 0.36469(14) 0.0190(4) Uani 1 1 d .
C00O C 0.22815(16) 0.50258(15) 0.24212(14) 0.0187(4) Uani 1 1 d .
C00P C 0.26489(16) 0.51318(14) 0.01792(13) 0.0179(4) Uani 1 1 d .
H00A H 0.3344 0.5067 0.0014 0.022 Uiso 1 1 calc R
H00B H 0.2697 0.4729 0.0625 0.022 Uiso 1 1 calc R
C00Q C 0.36275(17) 0.78435(17) 0.56312(15) 0.0249(4) Uani 1 1 d .
H00Q H 0.3353 0.7147 0.5460 0.030 Uiso 1 1 calc R
C00R C 0.83075(15) 0.85907(14) 0.60130(13) 0.0165(3) Uani 1 1 d .
C00S C 0.50693(17) 0.91874(16) 0.58026(14) 0.0214(4) Uani 1 1 d .
H00S H 0.5760 0.9388 0.5741 0.026 Uiso 1 1 calc R
C00T C 0.07866(17) 0.92096(16) 0.05575(15) 0.0221(4) Uani 1 1 d .
H00T H -0.0006 0.9079 0.0177 0.027 Uiso 1 1 calc R
C00U C 0.87328(16) 0.62660(14) 0.46495(13) 0.0180(4) Uani 1 1 d .
C00V C 0.94012(16) 0.83859(15) 0.65764(14) 0.0187(4) Uani 1 1 d .
C00W C 0.37571(15) 0.67431(14) 0.15866(13) 0.0155(3) Uani 1 1 d .
H00W H 0.4286 0.6212 0.1683 0.019 Uiso 1 1 calc R
C00X C 0.43373(15) 0.76321(14) 0.13756(13) 0.0163(3) Uani 1 1 d .
H00X H 0.4656 0.8223 0.1964 0.020 Uiso 1 1 calc R
C00Y C 0.31768(18) 0.96102(15) 0.16956(14) 0.0207(4) Uani 1 1 d .
H00Y H 0.3971 0.9752 0.2069 0.025 Uiso 1 1 calc R
C00Z C 0.82176(17) 0.94574(15) 0.56874(15) 0.0221(4) Uani 1 1 d .
H00Z H 0.7495 0.9597 0.5310 0.027 Uiso 1 1 calc R
C010 C 0.71827(18) 0.78065(17) 0.08896(15) 0.0243(4) Uani 1 1 d .
H010 H 0.7370 0.7143 0.0896 0.029 Uiso 1 1 calc R
C011 C 0.76771(17) 0.48660(15) 0.25501(13) 0.0201(4) Uani 1 1 d .
C012 C 0.61031(16) 0.80905(16) 0.09217(14) 0.0199(4) Uani 1 1 d .
C013 C 0.73096(17) 0.50508(14) 0.48284(14) 0.0197(4) Uani 1 1 d .
H01A H 0.6595 0.5008 0.4959 0.024 Uiso 1 1 calc R
H01B H 0.7148 0.4642 0.4161 0.024 Uiso 1 1 calc R
C014 C 0.63837(15) 0.75881(14) 0.49415(13) 0.0158(3) Uani 1 1 d .
H014 H 0.6260 0.8173 0.4668 0.019 Uiso 1 1 calc R
C015 C 0.78337(16) 0.68883(14) 0.60006(13) 0.0164(3) Uani 1 1 d .
H015 H 0.7344 0.6550 0.6248 0.020 Uiso 1 1 calc R
C016 C 0.53146(15) 0.72934(14) 0.51642(13) 0.0165(3) Uani 1 1 d .
C017 C 0.52954(15) 0.72785(15) 0.09693(14) 0.0181(4) Uani 1 1 d .
C018 C 0.2404(2) 1.03034(16) 0.18960(15) 0.0245(4) Uani 1 1 d .
H018 H 0.2688 1.0910 0.2410 0.029 Uiso 1 1 calc R
C019 C 0.18513(18) 0.60623(15) 0.26923(14) 0.0209(4) Uani 1 1 d .
H01O H 0.2210 0.6364 0.3392 0.025 Uiso 1 1 calc R
H01Q H 0.1014 0.5948 0.2532 0.025 Uiso 1 1 calc R
C01A C 0.67225(15) 0.66712(14) 0.42767(13) 0.0162(3) Uani 1 1 d .
H01C H 0.6041 0.6157 0.3870 0.019 Uiso 1 1 calc R
C01B C 0.16391(16) 0.63793(14) 0.10915(13) 0.0162(3) Uani 1 1 d .
C01C C 0.15360(18) 0.41971(16) 0.16726(15) 0.0241(4) Uani 1 1 d .
H01R H 0.0767 0.4284 0.1345 0.029 Uiso 1 1 calc R
C01D C 0.8093(2) 0.39933(17) 0.28113(15) 0.0273(4) Uani 1 1 d .
H01D H 0.8873 0.4021 0.3200 0.033 Uiso 1 1 calc R
C01E C 0.44310(18) 0.99330(16) 0.61444(15) 0.0238(4) Uani 1 1 d .
H01E H 0.4695 1.0632 0.6313 0.029 Uiso 1 1 calc R
C01F C 0.34211(17) 0.48637(16) 0.29169(15) 0.0229(4) Uani 1 1 d .
H01S H 0.3923 0.5403 0.3426 0.027 Uiso 1 1 calc R
C01G C 1.03986(17) 0.90574(17) 0.68330(16) 0.0253(4) Uani 1 1 d .
H01G H 1.1121 0.8928 0.7221 0.030 Uiso 1 1 calc R
C01H C 0.92313(19) 1.01204(16) 0.59345(17) 0.0270(4) Uani 1 1 d .
H01H H 0.9182 1.0701 0.5713 0.032 Uiso 1 1 calc R
C01I C 0.29957(19) 0.86001(19) 0.59684(18) 0.0316(5) Uani 1 1 d .
H01I H 0.2293 0.8407 0.6015 0.038 Uiso 1 1 calc R
C01J C 0.84854(18) 0.58526(17) 0.28757(14) 0.0247(4) Uani 1 1 d .
H01F H 0.8288 0.6152 0.2340 0.030 Uiso 1 1 calc R
H01J H 0.9277 0.5674 0.3002 0.030 Uiso 1 1 calc R
C01K C 0.15266(19) 0.78316(16) 0.25046(15) 0.0240(4) Uani 1 1 d .
H01U H 0.1847 0.8115 0.3200 0.036 Uiso 1 1 calc GR
H01X H 0.0698 0.7653 0.2294 0.036 Uiso 1 1 calc GR
H01Y H 0.1679 0.8336 0.2212 0.036 Uiso 1 1 calc GR
C01L C 0.38188(19) 0.39042(18) 0.26589(16) 0.0276(5) Uani 1 1 d .
H01Z H 0.4582 0.3806 0.2993 0.033 Uiso 1 1 calc R
C01M C 0.34006(19) 0.96390(18) 0.62355(16) 0.0285(5) Uani 1 1 d .
H01M H 0.2981 1.0140 0.6476 0.034 Uiso 1 1 calc R
C01N C 0.3073(2) 0.30958(17) 0.19019(18) 0.0308(5) Uani 1 1 d .
H01 H 0.3336 0.2456 0.1722 0.037 Uiso 1 1 calc R
C01O C 0.12242(19) 1.01029(16) 0.13435(16) 0.0253(4) Uani 1 1 d .
H0AA H 0.0718 1.0567 0.1497 0.030 Uiso 1 1 calc R
C01P C 0.5771(2) 0.38855(19) 0.16466(16) 0.0307(5) Uani 1 1 d .
H01P H 0.4991 0.3853 0.1257 0.037 Uiso 1 1 calc R
C01Q C 0.1936(2) 0.32479(17) 0.14172(17) 0.0298(5) Uani 1 1 d .
H1AA H 0.1435 0.2705 0.0913 0.036 Uiso 1 1 calc R
C01R C 0.79708(19) 0.8519(2) 0.08490(17) 0.0331(5) Uani 1 1 d .
H2AA H 0.8701 0.8340 0.0851 0.040 Uiso 1 1 calc R
C01S C 0.93866(19) 0.75975(17) 0.40095(16) 0.0265(4) Uani 1 1 d .
H01K H 0.9233 0.7824 0.3441 0.040 Uiso 1 1 calc GR
H01L H 1.0151 0.7375 0.4190 0.040 Uiso 1 1 calc GR
H01N H 0.9350 0.8160 0.4535 0.040 Uiso 1 1 calc GR
C01T C 1.03067(19) 0.99235(17) 0.65045(17) 0.0288(5) Uani 1 1 d .
H01T H 1.0972 1.0375 0.6668 0.035 Uiso 1 1 calc R
C01U C 0.58230(19) 0.90766(17) 0.09010(17) 0.0280(5) Uani 1 1 d .
H3AA H 0.5110 0.9269 0.0932 0.034 Uiso 1 1 calc R
C01V C 0.7343(3) 0.30798(19) 0.24905(19) 0.0377(6) Uani 1 1 d .
H01V H 0.7625 0.2502 0.2672 0.045 Uiso 1 1 calc R
C01W C 0.6191(2) 0.30214(18) 0.19103(18) 0.0369(6) Uani 1 1 d .
H01W H 0.5697 0.2407 0.1696 0.044 Uiso 1 1 calc R
C01X C 0.6611(2) 0.97850(19) 0.08331(18) 0.0331(5) Uani 1 1 d .
H4AA H 0.6417 1.0442 0.0807 0.040 Uiso 1 1 calc R
C01Y C 0.7677(2) 0.9502(2) 0.08048(18) 0.0343(5) Uani 1 1 d .
H5AA H 0.8201 0.9968 0.0756 0.041 Uiso 1 1 calc R

loop_
_atom_site_aniso_label
_atom_site_aniso_U_11
_atom_site_aniso_U_22
_atom_site_aniso_U_33
_atom_site_aniso_U_23
_atom_site_aniso_U_13
_atom_site_aniso_U_12
S001 0.0175(2) 0.0273(3) 0.0176(2) 0.00856(19) 0.00464(17) 0.00701(18)
S002 0.0148(2) 0.0211(2) 0.0167(2) 0.00671(17) 0.00252(16) 0.00145(16)
O003 0.0155(6) 0.0267(7) 0.0211(7) 0.0089(6) 0.0067(5) 0.0002(5)
O004 0.0207(7) 0.0214(7) 0.0289(7) 0.0093(6) 0.0119(6) 0.0054(5)
O005 0.0223(7) 0.0246(7) 0.0195(7) 0.0012(6) 0.0096(6) -0.0022(6)
O006 0.0292(8) 0.0270(8) 0.0332(8) 0.0174(6) 0.0172(7) 0.0114(6)
O007 0.0193(7) 0.0277(8) 0.0268(7) 0.0083(6) 0.0112(6) 0.0096(6)
O008 0.0198(7) 0.0202(7) 0.0263(7) 0.0067(6) 0.0103(6) 0.0013(5)
O009 0.0277(8) 0.0327(8) 0.0157(7) 0.0053(6) 0.0036(6) -0.0042(6)
O00A 0.0312(8) 0.0329(8) 0.0236(7) 0.0158(6) 0.0124(6) 0.0091(6)
N00B 0.0114(6) 0.0163(7) 0.0162(7) 0.0047(6) 0.0038(5) 0.0025(5)
N00C 0.0133(7) 0.0179(7) 0.0173(7) 0.0073(6) 0.0051(6) 0.0033(6)
C00D 0.0173(8) 0.0209(9) 0.0159(8) 0.0076(7) 0.0061(7) 0.0018(7)
C00E 0.0141(8) 0.0241(10) 0.0166(9) 0.0073(7) 0.0061(7) 0.0053(7)
C00F 0.0191(9) 0.0184(9) 0.0173(8) 0.0076(7) 0.0065(7) 0.0014(7)
C00G 0.0155(8) 0.0183(9) 0.0159(8) 0.0080(7) 0.0048(7) 0.0021(7)
C00H 0.0159(8) 0.0163(8) 0.0161(8) 0.0073(7) 0.0077(7) 0.0040(6)
C00I 0.0188(9) 0.0222(9) 0.0181(9) 0.0075(7) 0.0083(7) 0.0013(7)
C00J 0.0137(8) 0.0171(8) 0.0150(8) 0.0051(7) 0.0054(6) 0.0019(6)
C00K 0.0147(8) 0.0178(9) 0.0184(9) 0.0075(7) 0.0069(7) 0.0044(6)
C00L 0.0239(10) 0.0263(10) 0.0207(9) 0.0095(8) 0.0115(8) 0.0095(8)
C00M 0.0134(8) 0.0193(9) 0.0143(8) 0.0054(7) 0.0058(6) 0.0017(6)
C00N 0.0202(9) 0.0201(9) 0.0172(9) 0.0053(7) 0.0076(7) 0.0021(7)
C00O 0.0203(9) 0.0219(9) 0.0186(9) 0.0095(7) 0.0099(7) 0.0022(7)
C00P 0.0198(9) 0.0159(8) 0.0194(9) 0.0045(7) 0.0093(7) 0.0022(7)
C00Q 0.0180(9) 0.0314(11) 0.0293(11) 0.0098(9) 0.0128(8) 0.0024(8)
C00R 0.0134(8) 0.0172(8) 0.0188(9) 0.0032(7) 0.0072(7) 0.0021(6)
C00S 0.0165(9) 0.0246(10) 0.0222(10) 0.0076(8) 0.0056(7) 0.0035(7)
C00T 0.0184(9) 0.0267(10) 0.0265(10) 0.0130(8) 0.0102(8) 0.0085(8)
C00U 0.0187(8) 0.0170(9) 0.0172(8) 0.0026(7) 0.0069(7) 0.0016(7)
C00V 0.0163(8) 0.0215(9) 0.0180(9) 0.0031(7) 0.0081(7) 0.0037(7)
C00W 0.0128(8) 0.0170(8) 0.0163(8) 0.0057(7) 0.0044(6) 0.0023(6)
C00X 0.0138(8) 0.0175(8) 0.0183(8) 0.0072(7) 0.0048(7) 0.0033(6)
C00Y 0.0213(9) 0.0207(9) 0.0175(9) 0.0057(7) 0.0041(7) 0.0034(7)
C00Z 0.0183(9) 0.0216(10) 0.0266(10) 0.0075(8) 0.0080(8) 0.0016(7)
C010 0.0189(9) 0.0288(11) 0.0285(11) 0.0086(9) 0.0127(8) 0.0022(8)
C011 0.0228(9) 0.0243(10) 0.0155(8) 0.0041(7) 0.0109(7) 0.0057(7)
C012 0.0146(8) 0.0253(10) 0.0217(9) 0.0096(8) 0.0065(7) 0.0013(7)
C013 0.0223(9) 0.0179(9) 0.0226(9) 0.0074(7) 0.0117(7) 0.0038(7)
C014 0.0133(8) 0.0161(8) 0.0188(9) 0.0053(7) 0.0065(7) 0.0027(6)
C015 0.0178(8) 0.0182(9) 0.0166(8) 0.0081(7) 0.0079(7) 0.0051(7)
C016 0.0115(8) 0.0194(9) 0.0165(8) 0.0059(7) 0.0022(6) 0.0020(6)
C017 0.0099(7) 0.0229(9) 0.0208(9) 0.0097(7) 0.0023(7) 0.0030(7)
C018 0.0355(11) 0.0187(9) 0.0216(10) 0.0056(8) 0.0129(9) 0.0087(8)
C019 0.0241(10) 0.0239(10) 0.0192(9) 0.0087(8) 0.0114(8) 0.0024(8)
C01A 0.0144(8) 0.0179(9) 0.0164(8) 0.0053(7) 0.0056(7) 0.0030(7)
C01B 0.0174(8) 0.0165(8) 0.0176(8) 0.0083(7) 0.0075(7) 0.0042(6)
C01C 0.0207(9) 0.0265(10) 0.0259(10) 0.0104(8) 0.0074(8) -0.0023(8)
C01D 0.0299(11) 0.0318(11) 0.0227(10) 0.0085(8) 0.0117(8) 0.0175(9)
C01E 0.0243(10) 0.0230(10) 0.0221(10) 0.0061(8) 0.0064(8) 0.0068(8)
C01F 0.0192(9) 0.0287(11) 0.0214(9) 0.0093(8) 0.0069(7) 0.0006(8)
C01G 0.0143(9) 0.0289(11) 0.0262(10) 0.0003(9) 0.0056(8) 0.0005(8)
C01H 0.0248(10) 0.0169(9) 0.0422(13) 0.0066(9) 0.0172(9) 0.0007(8)
C01I 0.0238(10) 0.0401(13) 0.0415(13) 0.0171(10) 0.0206(10) 0.0114(9)
C01J 0.0234(10) 0.0327(11) 0.0194(9) 0.0039(8) 0.0125(8) 0.0017(8)
C01K 0.0312(11) 0.0217(10) 0.0235(10) 0.0064(8) 0.0152(9) 0.0085(8)
C01L 0.0248(10) 0.0358(12) 0.0319(11) 0.0194(10) 0.0148(9) 0.0072(9)
C01M 0.0270(11) 0.0353(12) 0.0303(11) 0.0138(10) 0.0152(9) 0.0175(9)
C01N 0.0391(12) 0.0236(11) 0.0412(13) 0.0123(9) 0.0265(11) 0.0062(9)
C01O 0.0305(11) 0.0247(10) 0.0301(11) 0.0130(9) 0.0180(9) 0.0141(8)
C01P 0.0235(10) 0.0390(13) 0.0257(11) 0.0005(9) 0.0112(9) -0.0009(9)
C01Q 0.0341(12) 0.0234(11) 0.0324(12) 0.0048(9) 0.0155(10) -0.0052(9)
C01R 0.0218(10) 0.0445(14) 0.0356(12) 0.0106(11) 0.0147(9) -0.0009(9)
C01S 0.0289(11) 0.0267(11) 0.0266(10) 0.0068(8) 0.0144(9) -0.0028(8)
C01T 0.0197(10) 0.0264(11) 0.0374(12) 0.0026(9) 0.0123(9) -0.0036(8)
C01U 0.0227(10) 0.0291(11) 0.0377(12) 0.0161(9) 0.0128(9) 0.0035(8)
C01V 0.0618(17) 0.0265(12) 0.0421(14) 0.0181(10) 0.0333(13) 0.0207(11)
C01W 0.0504(15) 0.0268(12) 0.0385(13) 0.0000(10) 0.0297(12) -0.0036(10)
C01X 0.0301(11) 0.0304(12) 0.0410(13) 0.0154(10) 0.0118(10) -0.0034(9)
C01Y 0.0274(11) 0.0403(14) 0.0372(13) 0.0106(11) 0.0153(10) -0.0075(10)

loop_
_atom_type_symbol
_atom_type_description
_atom_type_scat_dispersion_real
_atom_type_scat_dispersion_imag
_atom_type_scat_source
C C 0.0033 0.0016 'International Tables Vol C Tables 4.2.6.8 and 6.1.1.4'
H H 0.0000 0.0000 'International Tables Vol C Tables 4.2.6.8 and 6.1.1.4'
N N 0.0061 0.0033 'International Tables Vol C Tables 4.2.6.8 and 6.1.1.4'
O O 0.0106 0.0060 'International Tables Vol C Tables 4.2.6.8 and 6.1.1.4'
S S 0.1246 0.1234 'International Tables Vol C Tables 4.2.6.8 and 6.1.1.4'

loop_
_geom_angle_atom_site_label_1
_geom_angle_atom_site_label_2
_geom_angle_atom_site_label_3
_geom_angle
C00V S001 C015 89.82(9)
C00G S002 C00M 89.75(8)
C00P O005 H005 109.5
C013 O006 H006 109.5
C00K N00B C00M 109.91(14)
C00K N00B C00X 117.68(14)
C00X N00B C00M 106.61(14)
C00R N00C C014 118.27(14)
C00R N00C C015 109.43(14)
C015 N00C C014 106.49(14)
C00F C00D C019 111.62(15)
C00F C00D C01B 103.09(15)
C00F C00D C01K 110.96(16)
C01B C00D C019 109.80(15)
C01B C00D C01K 112.51(15)
C01K C00D C019 108.81(16)
C00Q C00E C00S 118.95(19)
C00Q C00E C016 118.18(18)
C00S C00E C016 122.84(17)
O009 C00F C00D 123.88(18)
O009 C00F C00W 124.17(17)
C00W C00F C00D 111.95(15)
C00K C00G S002 111.38(14)
C00T C00G S002 127.69(15)
C00T C00G C00K 120.89(17)
C00U C00H C013 110.11(15)
C00U C00H C015 115.44(15)
C00U C00H C01A 105.04(14)
C013 C00H C015 109.92(14)
C01A C00H C013 112.96(15)
C01A C00H C015 103.19(14)
C00N C00I C00U 103.59(15)
C00N C00I C01J 111.43(16)
C00N C00I C01S 112.07(17)
C00U C00I C01J 110.61(16)
C00U C00I C01S 111.50(16)
C01S C00I C01J 107.67(16)
C00P C00J C00M 109.82(14)
C00P C00J C00W 112.60(15)
C00W C00J C00M 103.57(13)
C01B C00J C00M 115.24(15)
C01B C00J C00P 109.88(14)
C01B C00J C00W 105.60(14)
C00G C00K N00B 113.55(16)
C00Y C00K N00B 126.62(16)
C00Y C00K C00G 119.78(17)
C011 C00L H00L 119.4
C01P C00L H00L 119.4
C01P C00L C011 121.1(2)
S002 C00M H00M 108.7
N00B C00M S002 105.44(12)
N00B C00M C00J 105.92(13)
N00B C00M H00M 108.7
C00J C00M S002 119.05(12)
C00J C00M H00M 108.7
O00A C00N C00I 124.69(17)
O00A C00N C01A 124.29(18)
C00I C00N C01A 111.01(15)
C01C C00O C019 120.44(18)
C01C C00O C01F 118.49(19)
C01F C00O C019 121.06(18)
O005 C00P C00J 113.21(15)
O005 C00P H00A 108.9
O005 C00P H00B 108.9
C00J C00P H00A 108.9
C00J C00P H00B 108.9
H00A C00P H00B 107.7
C00E C00Q H00Q 120.0
C01I C00Q C00E 120.0(2)
C01I C00Q H00Q 120.0
C00V C00R N00C 113.14(16)
C00V C00R C00Z 120.07(17)
C00Z C00R N00C 126.74(17)
C00E C00S H00S 119.8
C01E C00S C00E 120.32(19)
C01E C00S H00S 119.8
C00G C00T H00T 120.5
C00G C00T C01O 118.92(18)
C01O C00T H00T 120.5
O007 C00U C00H 123.99(17)
O007 C00U C00I 123.36(17)
C00H C00U C00I 112.63(15)
C00R C00V S001 111.38(14)
C01G C00V S001 127.87(16)
C01G C00V C00R 120.65(19)
C00F C00W C00J 107.00(14)
C00F C00W H00W 110.2
C00F C00W C00X 112.09(15)
C00J C00W H00W 110.2
C00J C00W C00X 107.01(14)
C00X C00W H00W 110.2
N00B C00X C00W 105.36(14)
N00B C00X H00X 110.3
N00B C00X C017 108.11(14)
C00W C00X H00X 110.3
C017 C00X C00W 112.19(15)
C017 C00X H00X 110.3
C00K C00Y H00Y 120.5
C018 C00Y C00K 119.01(18)
C018 C00Y H00Y 120.5
C00R C00Z H00Z 120.6
C01H C00Z C00R 118.90(19)
C01H C00Z H00Z 120.6
C012 C010 H010 120.2
C012 C010 C01R 119.6(2)
C01R C010 H010 120.2
C00L C011 C01D 118.36(19)
C00L C011 C01J 121.03(18)
C01D C011 C01J 120.59(19)
C010 C012 C017 116.63(18)
C01U C012 C010 119.93(18)
C01U C012 C017 123.45(18)
O006 C013 C00H 112.46(16)
O006 C013 H01A 109.1
O006 C013 H01B 109.1
C00H C013 H01A 109.1
C00H C013 H01B 109.1
H01A C013 H01B 107.8
N00C C014 H014 110.8
N00C C014 C016 106.00(14)
N00C C014 C01A 105.05(14)
C016 C014 H014 110.8
C016 C014 C01A 113.09(15)
C01A C014 H014 110.8
S001 C015 H015 108.6
N00C C015 S001 105.37(12)
N00C C015 C00H 105.54(14)
N00C C015 H015 108.6
C00H C015 S001 119.74(12)
C00H C015 H015 108.6
O008 C016 C00E 121.20(16)
O008 C016 C014 119.69(16)
C00E C016 C014 119.07(16)
O004 C017 C00X 120.00(16)
O004 C017 C012 121.59(17)
C012 C017 C00X 118.41(16)
C00Y C018 H018 119.5
C01O C018 C00Y 120.96(19)
C01O C018 H018 119.5
C00D C019 H01O 108.2
C00D C019 H01Q 108.2
C00O C019 C00D 116.23(15)
C00O C019 H01O 108.2
C00O C019 H01Q 108.2
H01O C019 H01Q 107.4
C00H C01A C014 107.06(14)
C00H C01A H01C 110.6
C00N C01A C00H 106.96(14)
C00N C01A C014 110.90(15)
C00N C01A H01C 110.6
C014 C01A H01C 110.6
O003 C01B C00D 123.62(16)
O003 C01B C00J 124.23(16)
C00J C01B C00D 112.09(15)
C00O C01C H01R 119.8
C00O C01C C01Q 120.4(2)
C01Q C01C H01R 119.8
C011 C01D H01D 120.0
C01V C01D C011 120.1(2)
C01V C01D H01D 120.0
C00S C01E H01E 119.9
C01M C01E C00S 120.1(2)
C01M C01E H01E 119.9
C00O C01F H01S 119.6
C01L C01F C00O 120.88(19)
C01L C01F H01S 119.6
C00V C01G H01G 120.4
C01T C01G C00V 119.1(2)
C01T C01G H01G 120.4
C00Z C01H H01H 119.6
C00Z C01H C01T 120.8(2)
C01T C01H H01H 119.6
C00Q C01I H01I 119.7
C00Q C01I C01M 120.6(2)
C01M C01I H01I 119.7
C00I C01J H01F 108.1
C00I C01J H01J 108.1
C011 C01J C00I 116.82(16)
C011 C01J H01F 108.1
C011 C01J H01J 108.1
H01F C01J H01J 107.3
C00D C01K H01U 109.5
C00D C01K H01X 109.5
C00D C01K H01Y 109.5
H01U C01K H01X 109.5
H01U C01K H01Y 109.5
H01X C01K H01Y 109.5
C01F C01L H01Z 120.1
C01F C01L C01N 119.8(2)
C01N C01L H01Z 120.1
C01E C01M C01I 120.0(2)
C01E C01M H01M 120.0
C01I C01M H01M 120.0
C01L C01N H01 120.2
C01Q C01N C01L 119.5(2)
C01Q C01N H01 120.2
C00T C01O H0AA 119.8
C018 C01O C00T 120.38(19)
C018 C01O H0AA 119.8
C00L C01P H01P 119.9
C00L C01P C01W 120.2(2)
C01W C01P H01P 119.9
C01C C01Q H1AA 119.6
C01N C01Q C01C 120.9(2)
C01N C01Q H1AA 119.6
C010 C01R H2AA 119.8
C010 C01R C01Y 120.4(2)
C01Y C01R H2AA 119.8
C00I C01S H01K 109.5
C00I C01S H01L 109.5
C00I C01S H01N 109.5
H01K C01S H01L 109.5
H01K C01S H01N 109.5
H01L C01S H01N 109.5
C01G C01T C01H 120.42(19)
C01G C01T H01T 119.8
C01H C01T H01T 119.8
C012 C01U H3AA 119.9
C012 C01U C01X 120.2(2)
C01X C01U H3AA 119.9
C01D C01V H01V 119.6
C01W C01V C01D 120.9(2)
C01W C01V H01V 119.6
C01P C01W H01W 120.3
C01V C01W C01P 119.4(2)
C01V C01W H01W 120.3
C01U C01X H4AA 120.2
C01Y C01X C01U 119.6(2)
C01Y C01X H4AA 120.2
C01R C01Y H5AA 119.9
C01X C01Y C01R 120.2(2)
C01X C01Y H5AA 119.9

loop_
_geom_bond_atom_site_label_1
_geom_bond_atom_site_label_2
_geom_bond_distance
S001 C00V 1.755(2)
S001 C015 1.8066(19)
S002 C00G 1.7592(19)
S002 C00M 1.8114(18)
O003 C01B 1.213(2)
O004 C017 1.210(2)
O005 H005 0.8200
O005 C00P 1.418(2)
O006 H006 0.8200
O006 C013 1.418(2)
O007 C00U 1.216(2)
O008 C016 1.215(2)
O009 C00F 1.211(2)
O00A C00N 1.210(2)
N00B C00K 1.411(2)
N00B C00M 1.482(2)
N00B C00X 1.470(2)
N00C C00R 1.413(2)
N00C C014 1.472(2)
N00C C015 1.475(2)
C00D C00F 1.525(3)
C00D C019 1.558(3)
C00D C01B 1.536(3)
C00D C01K 1.522(3)
C00E C00Q 1.399(3)
C00E C00S 1.405(3)
C00E C016 1.488(3)
C00F C00W 1.517(3)
C00G C00K 1.400(2)
C00G C00T 1.384(3)
C00H C00U 1.524(3)
C00H C013 1.544(3)
C00H C015 1.578(3)
C00H C01A 1.549(2)
C00I C00N 1.523(3)
C00I C00U 1.519(3)
C00I C01J 1.558(3)
C00I C01S 1.520(3)
C00J C00M 1.583(3)
C00J C00P 1.541(3)
C00J C00W 1.542(2)
C00J C01B 1.527(2)
C00K C00Y 1.390(3)
C00L H00L 0.9300
C00L C011 1.393(3)
C00L C01P 1.379(3)
C00M H00M 0.9800
C00N C01A 1.527(3)
C00O C019 1.505(3)
C00O C01C 1.398(3)
C00O C01F 1.395(3)
C00P H00A 0.9700
C00P H00B 0.9700
C00Q H00Q 0.9300
C00Q C01I 1.387(3)
C00R C00V 1.401(3)
C00R C00Z 1.383(3)
C00S H00S 0.9300
C00S C01E 1.386(3)
C00T H00T 0.9300
C00T C01O 1.393(3)
C00V C01G 1.386(3)
C00W H00W 0.9800
C00W C00X 1.550(2)
C00X H00X 0.9800
C00X C017 1.537(3)
C00Y H00Y 0.9300
C00Y C018 1.392(3)
C00Z H00Z 0.9300
C00Z C01H 1.398(3)
C010 H010 0.9300
C010 C012 1.398(3)
C010 C01R 1.384(3)
C011 C01D 1.393(3)
C011 C01J 1.507(3)
C012 C017 1.502(3)
C012 C01U 1.386(3)
C013 H01A 0.9700
C013 H01B 0.9700
C014 H014 0.9800
C014 C016 1.539(2)
C014 C01A 1.538(3)
C015 H015 0.9800
C018 H018 0.9300
C018 C01O 1.380(3)
C019 H01O 0.9700
C019 H01Q 0.9700
C01A H01C 0.9800
C01C H01R 0.9300
C01C C01Q 1.384(3)
C01D H01D 0.9300
C01D C01V 1.393(3)
C01E H01E 0.9300
C01E C01M 1.385(3)
C01F H01S 0.9300
C01F C01L 1.395(3)
C01G H01G 0.9300
C01G C01T 1.385(3)
C01H H01H 0.9300
C01H C01T 1.383(3)
C01I H01I 0.9300
C01I C01M 1.383(3)
C01J H01F 0.9700
C01J H01J 0.9700
C01K H01U 0.9600
C01K H01X 0.9600
C01K H01Y 0.9600
C01L H01Z 0.9300
C01L C01N 1.388(3)
C01M H01M 0.9300
C01N H01 0.9300
C01N C01Q 1.384(3)
C01O H0AA 0.9300
C01P H01P 0.9300
C01P C01W 1.385(4)
C01Q H1AA 0.9300
C01R H2AA 0.9300
C01R C01Y 1.393(4)
C01S H01K 0.9600
C01S H01L 0.9600
C01S H01N 0.9600
C01T H01T 0.9300
C01U H3AA 0.9300
C01U C01X 1.401(3)
C01V H01V 0.9300
C01V C01W 1.373(4)
C01W H01W 0.9300
C01X H4AA 0.9300
C01X C01Y 1.381(3)
C01Y H5AA 0.9300

loop_
_twin_individual_id
_twin_individual_mass_fraction_refined
_oxdiff_twin_reflns_isolated
_oxdiff_twin_reflns_overlapped
_twin_individual_twin_lattice_type
_twin_individual_twin_matrix_11
_twin_individual_twin_matrix_12
_twin_individual_twin_matrix_13
_twin_individual_twin_matrix_21
_twin_individual_twin_matrix_22
_twin_individual_twin_matrix_23
_twin_individual_twin_matrix_31
_twin_individual_twin_matrix_32
_twin_individual_twin_matrix_33
1 0.7457 12432 38623 ref 1.0000 0.0000 0.0000 0.0000 1.0000 0.0000 0.0000 0.0000 1.0000
2 0.2543 12518 38623 nmt -0.9979 -0.0011 0.0001 0.2654 0.9983 0.5492 -0.0009 -0.0009 -0.9988
